data_7200389
loop_
_publ_author_name
'Haynes, Delia A.'
'Weng, Ze F.'
'Jones, William'
'Motherwell, W. D. Samuel'

_publ_section_title
;
 The crystal structures of three novel lutidinium pamoate salts
;
_journal_coden_ASTM CRECF4
_journal_issue 2
_journal_name_full CrystEngComm
_journal_page_first 254
_journal_page_last 260
_journal_paper_doi 10.1039/b814214a
_journal_volume 11
_journal_year 2009
_chemical_formula_moiety 'C23 H14 O6, 2(C7 H10 N)'
_chemical_formula_sum 'C37 H34 N2 O6'
_chemical_formula_weight 602.66
_chemical_name_common '2,4 lutidine pamoate'
_space_group_IT_number 2
_symmetry_cell_setting triclinic
_symmetry_space_group_name_Hall '-P 1'
_symmetry_space_group_name_H-M 'P -1'
_atom_sites_solution_hydrogens geom
_atom_sites_solution_primary direct
_atom_sites_solution_secondary difmap
_audit_creation_method SHELXL-97
_cell_angle_alpha 72.76(3)
_cell_angle_beta 85.65(3)
_cell_angle_gamma 77.85(3)
_cell_formula_units_Z 2
_cell_length_a 8.2989(17)
_cell_length_b 11.453(2)
_cell_length_c 16.924(3)
_cell_measurement_reflns_used 26584
_cell_measurement_temperature 180(2)
_cell_measurement_theta_max 27.48
_cell_measurement_theta_min 1.02
_cell_volume 1501.7(6)
_computing_cell_refinement 'HKL Scalepack (Otwinowski & Minor 1997)'
_computing_data_collection 'Collect (Nonius B.V. 1998)'
_computing_data_reduction
;
HKL Denzo and Scalepack (Otwinowski & Minor 1997)
;
_computing_structure_refinement 'SHELXL-97 (Sheldrick, 1997)'
_computing_structure_solution 'SHELXS-97 (Sheldrick, 1990)'
_diffrn_ambient_temperature 180(2)
_diffrn_measured_fraction_theta_full 0.986
_diffrn_measured_fraction_theta_max 0.986
_diffrn_measurement_device_type 'Nonius Kappa CCD'
_diffrn_measurement_method 'Thin slice \w and \f scans'
_diffrn_radiation_source 'fine-focus sealed tube'
_diffrn_radiation_type MoK\a
_diffrn_radiation_wavelength 0.71073
_diffrn_reflns_av_R_equivalents 0.0536
_diffrn_reflns_av_sigmaI/netI 0.0793
_diffrn_reflns_limit_h_max 10
_diffrn_reflns_limit_h_min -10
_diffrn_reflns_limit_k_max 14
_diffrn_reflns_limit_k_min -14
_diffrn_reflns_limit_l_max 21
_diffrn_reflns_limit_l_min -21
_diffrn_reflns_number 14633
_diffrn_reflns_theta_full 27.38
_diffrn_reflns_theta_max 27.38
_diffrn_reflns_theta_min 3.53
_exptl_absorpt_coefficient_mu 0.091
_exptl_absorpt_correction_T_max 0.999
_exptl_absorpt_correction_T_min 0.886
_exptl_absorpt_correction_type multi-scan
_exptl_absorpt_process_details
;
multi-scan from symmetry-related measurements
Sortav (Blessing 1995)
;
_exptl_crystal_colour yellow
_exptl_crystal_density_diffrn 1.333
_exptl_crystal_density_method 'not measured'
_exptl_crystal_description blocks
_exptl_crystal_F_000 636
_exptl_crystal_size_max 0.18
_exptl_crystal_size_mid 0.07
_exptl_crystal_size_min 0.05
_refine_diff_density_max 0.478
_refine_diff_density_min -0.377
_refine_diff_density_rms 0.098
_refine_ls_extinction_method none
_refine_ls_goodness_of_fit_ref 1.035
_refine_ls_hydrogen_treatment constr
_refine_ls_matrix_type full
_refine_ls_number_parameters 410
_refine_ls_number_reflns 6734
_refine_ls_number_restraints 0
_refine_ls_restrained_S_all 1.035
_refine_ls_R_factor_all 0.1352
_refine_ls_R_factor_gt 0.0801
_refine_ls_shift/su_max 0.001
_refine_ls_shift/su_mean 0.000
_refine_ls_structure_factor_coef Fsqd
_refine_ls_weighting_details 'calc w=1/[\s^2^(Fo^2^)+(0.1489P)^2^+0.1269P] where P=(Fo^2^+2Fc^2^)/3'
_refine_ls_weighting_scheme calc
_refine_ls_wR_factor_gt 0.2129
_refine_ls_wR_factor_ref 0.2502
_reflns_number_gt 4009
_reflns_number_total 6734
_reflns_threshold_expression >2sigma(I)
_cod_data_source_file B814214a.txt
_cod_data_source_block 2_4
_cod_depositor_comments
;
 Replaced the incorrect bibliographical reference to the original
 publication with a proper one.

 Antanas Vaitkus,
 2019-09-18
;
_cod_original_cell_volume 1501.6(5)
_cod_original_sg_symbol_H-M P-1
_cod_database_code 7200389

loop_
_symmetry_equiv_pos_as_xyz
'x, y, z'
'-x, -y, -z'

loop_
_atom_site_label
_atom_site_type_symbol
_atom_site_fract_x
_atom_site_fract_y
_atom_site_fract_z
_atom_site_U_iso_or_equiv
_atom_site_adp_type
_atom_site_occupancy
_atom_site_symmetry_multiplicity
_atom_site_calc_flag
_atom_site_refinement_flags
_atom_site_disorder_assembly
_atom_site_disorder_group
N11 N 0.7617(3) 0.9759(2) 0.65632(14) 0.0351(6) Uani 1 1 d . . .
H11 H 0.7530 0.9847 0.6033 0.042 Uiso 1 1 calc R . .
C12 C 0.8386(4) 1.0527(3) 0.67953(17) 0.0368(7) Uani 1 1 d . . .
C13 C 0.8539(4) 1.0363(3) 0.76295(18) 0.0403(7) Uani 1 1 d . . .
H13 H 0.9102 1.0884 0.7803 0.048 Uiso 1 1 calc R . .
C14 C 0.7880(4) 0.9446(3) 0.82219(17) 0.0390(7) Uani 1 1 d . . .
C15 C 0.7085(4) 0.8687(3) 0.79510(17) 0.0384(7) Uani 1 1 d . . .
H15 H 0.6617 0.8053 0.8336 0.046 Uiso 1 1 calc R . .
C16 C 0.6986(4) 0.8871(3) 0.71140(18) 0.0383(7) Uani 1 1 d . . .
H16 H 0.6452 0.8349 0.6925 0.046 Uiso 1 1 calc R . .
C17 C 0.8965(4) 1.1539(3) 0.61200(19) 0.0466(8) Uani 1 1 d . . .
H17A H 0.9517 1.1192 0.5683 0.070 Uiso 1 1 calc R . .
H17B H 0.9738 1.1892 0.6346 0.070 Uiso 1 1 calc R . .
H17C H 0.8017 1.2195 0.5889 0.070 Uiso 1 1 calc R . .
C18 C 0.8005(5) 0.9277(4) 0.91372(19) 0.0595(10) Uani 1 1 d . . .
H18A H 0.8881 0.9676 0.9228 0.089 Uiso 1 1 calc R . .
H18B H 0.8261 0.8385 0.9433 0.089 Uiso 1 1 calc R . .
H18C H 0.6953 0.9660 0.9344 0.089 Uiso 1 1 calc R . .
N21 N 0.6948(3) 0.4866(2) -0.15005(14) 0.0349(6) Uani 1 1 d . . .
H21 H 0.7130 0.4809 -0.0984 0.042 Uiso 1 1 calc R . .
C22 C 0.7845(4) 0.4014(2) -0.18475(16) 0.0324(6) Uani 1 1 d . . .
C23 C 0.7579(4) 0.4128(3) -0.26587(16) 0.0370(7) Uani 1 1 d . . .
H23 H 0.8216 0.3538 -0.2910 0.044 Uiso 1 1 calc R . .
C24 C 0.6402(4) 0.5085(3) -0.31214(17) 0.0381(7) Uani 1 1 d . . .
C25 C 0.5480(4) 0.5926(3) -0.27315(18) 0.0402(7) Uani 1 1 d . . .
H25 H 0.4646 0.6585 -0.3023 0.048 Uiso 1 1 calc R . .
C26 C 0.5793(4) 0.5791(3) -0.19203(17) 0.0388(7) Uani 1 1 d . . .
H26 H 0.5174 0.6367 -0.1653 0.047 Uiso 1 1 calc R . .
C27 C 0.9057(4) 0.2983(3) -0.13109(17) 0.0396(7) Uani 1 1 d . . .
H27A H 0.9469 0.3283 -0.0895 0.059 Uiso 1 1 calc R . .
H27B H 0.9979 0.2706 -0.1652 0.059 Uiso 1 1 calc R . .
H27C H 0.8516 0.2283 -0.1034 0.059 Uiso 1 1 calc R . .
C28 C 0.6147(5) 0.5224(3) -0.40211(17) 0.0513(9) Uani 1 1 d . . .
H28A H 0.6958 0.5672 -0.4363 0.077 Uiso 1 1 calc R . .
H28B H 0.5033 0.5693 -0.4181 0.077 Uiso 1 1 calc R . .
H28C H 0.6287 0.4397 -0.4104 0.077 Uiso 1 1 calc R . .
C311 C 0.6343(3) 0.6672(2) 0.13873(15) 0.0286(6) Uani 1 1 d . . .
O311 O 0.5179(2) 0.75663(17) 0.09189(11) 0.0366(5) Uani 1 1 d . . .
H311 H 0.5174 0.7459 0.0449 0.055 Uiso 1 1 calc R . .
C312 C 0.7281(3) 0.5719(2) 0.10484(15) 0.0292(6) Uani 1 1 d . . .
C313 C 0.8422(3) 0.4793(2) 0.15267(16) 0.0304(6) Uani 1 1 d . . .
H313 H 0.9063 0.4182 0.1295 0.037 Uiso 1 1 calc R . .
C314 C 0.8676(3) 0.4718(2) 0.23564(16) 0.0299(6) Uani 1 1 d . . .
C315 C 0.9792(4) 0.3713(3) 0.28580(17) 0.0363(7) Uani 1 1 d . . .
H315 H 1.0415 0.3095 0.2626 0.044 Uiso 1 1 calc R . .
C316 C 0.9994(4) 0.3614(3) 0.36711(17) 0.0407(7) Uani 1 1 d . . .
H316 H 1.0738 0.2928 0.4004 0.049 Uiso 1 1 calc R . .
C317 C 0.9085(4) 0.4541(3) 0.40102(17) 0.0393(7) Uani 1 1 d . . .
H317 H 0.9227 0.4474 0.4575 0.047 Uiso 1 1 calc R . .
C318 C 0.8001(4) 0.5535(3) 0.35422(16) 0.0345(7) Uani 1 1 d . . .
H318 H 0.7409 0.6148 0.3788 0.041 Uiso 1 1 calc R . .
C319 C 0.7745(3) 0.5669(2) 0.26942(15) 0.0284(6) Uani 1 1 d . . .
C320 C 0.6576(3) 0.6662(2) 0.21919(15) 0.0274(6) Uani 1 1 d . . .
C321 C 0.5452(3) 0.7630(2) 0.25490(16) 0.0299(6) Uani 1 1 d . . .
H32A H 0.4609 0.8116 0.2130 0.036 Uiso 1 1 calc R . .
H32B H 0.4865 0.7170 0.3034 0.036 Uiso 1 1 calc R . .
C322 C 0.6188(3) 0.8556(2) 0.28183(15) 0.0279(6) Uani 1 1 d . . .
C323 C 0.6120(3) 0.8517(2) 0.36518(15) 0.0294(6) Uani 1 1 d . . .
O323 O 0.5441(3) 0.76244(17) 0.42110(11) 0.0369(5) Uani 1 1 d . . .
H323 H 0.5476 0.7708 0.4686 0.055 Uiso 1 1 calc R . .
C324 C 0.6738(3) 0.9392(2) 0.39315(16) 0.0310(6) Uani 1 1 d . . .
C325 C 0.7274(4) 1.0366(2) 0.33617(16) 0.0332(6) Uani 1 1 d . . .
H325 H 0.7667 1.0959 0.3547 0.040 Uiso 1 1 calc R . .
C326 C 0.7257(3) 1.0506(2) 0.25074(16) 0.0315(6) Uani 1 1 d . . .
C327 C 0.7689(4) 1.1565(3) 0.19182(17) 0.0359(7) Uani 1 1 d . . .
H327 H 0.8038 1.2175 0.2106 0.043 Uiso 1 1 calc R . .
C328 C 0.7616(4) 1.1732(3) 0.10872(17) 0.0400(7) Uani 1 1 d . . .
H328 H 0.7869 1.2462 0.0699 0.048 Uiso 1 1 calc R . .
C329 C 0.7161(4) 1.0801(3) 0.08184(17) 0.0364(7) Uani 1 1 d . . .
H329 H 0.7135 1.0902 0.0241 0.044 Uiso 1 1 calc R . .
C330 C 0.6751(4) 0.9750(2) 0.13632(15) 0.0322(6) Uani 1 1 d . . .
H330 H 0.6465 0.9132 0.1160 0.039 Uiso 1 1 calc R . .
C331 C 0.6751(3) 0.9578(2) 0.22335(15) 0.0278(6) Uani 1 1 d . . .
C332 C 0.6968(4) 0.5717(3) 0.01823(16) 0.0344(7) Uani 1 1 d . . .
O331 O 0.5960(3) 0.66059(19) -0.02521(11) 0.0461(6) Uani 1 1 d . . .
O332 O 0.7742(3) 0.47990(18) -0.00530(11) 0.0422(5) Uani 1 1 d . . .
C333 C 0.6841(4) 0.9248(3) 0.48303(17) 0.0365(7) Uani 1 1 d . . .
O333 O 0.7535(3) 1.00103(19) 0.50287(11) 0.0461(6) Uani 1 1 d . . .
O334 O 0.6271(3) 0.83892(19) 0.53517(11) 0.0429(5) Uani 1 1 d . . .

loop_
_atom_site_aniso_label
_atom_site_aniso_U_11
_atom_site_aniso_U_22
_atom_site_aniso_U_33
_atom_site_aniso_U_23
_atom_site_aniso_U_13
_atom_site_aniso_U_12
N11 0.0368(14) 0.0363(13) 0.0329(12) -0.0153(10) -0.0068(10) 0.0009(11)
C12 0.0323(17) 0.0386(15) 0.0428(16) -0.0213(13) -0.0046(12) 0.0008(13)
C13 0.0377(18) 0.0460(17) 0.0451(17) -0.0276(14) -0.0020(13) -0.0043(14)
C14 0.0334(17) 0.0483(17) 0.0373(16) -0.0220(14) -0.0025(12) 0.0024(14)
C15 0.0398(18) 0.0375(15) 0.0376(15) -0.0139(13) -0.0010(12) -0.0026(13)
C16 0.0400(18) 0.0341(15) 0.0425(16) -0.0154(13) -0.0066(13) -0.0026(13)
C17 0.045(2) 0.0465(18) 0.0515(18) -0.0193(15) -0.0004(15) -0.0083(15)
C18 0.068(3) 0.082(3) 0.0364(17) -0.0281(18) -0.0011(16) -0.015(2)
N21 0.0441(15) 0.0349(13) 0.0295(12) -0.0112(10) 0.0002(10) -0.0132(11)
C22 0.0370(17) 0.0308(14) 0.0334(14) -0.0116(11) 0.0031(12) -0.0133(12)
C23 0.0487(19) 0.0340(15) 0.0311(14) -0.0110(12) 0.0045(12) -0.0139(13)
C24 0.0482(19) 0.0376(15) 0.0336(15) -0.0092(12) -0.0005(13) -0.0211(14)
C25 0.0460(19) 0.0348(15) 0.0395(16) -0.0071(13) -0.0036(13) -0.0111(14)
C26 0.0434(18) 0.0350(15) 0.0398(16) -0.0131(13) 0.0007(13) -0.0089(13)
C27 0.0459(19) 0.0377(16) 0.0392(15) -0.0154(13) 0.0008(13) -0.0115(14)
C28 0.077(3) 0.0499(19) 0.0282(15) -0.0059(14) -0.0058(15) -0.0215(18)
C311 0.0329(16) 0.0235(12) 0.0281(13) -0.0057(10) -0.0034(10) -0.0044(11)
O311 0.0444(13) 0.0333(10) 0.0296(10) -0.0092(8) -0.0102(8) 0.0018(9)
C312 0.0313(15) 0.0291(13) 0.0289(13) -0.0094(11) -0.0004(11) -0.0082(11)
C313 0.0339(16) 0.0257(13) 0.0333(14) -0.0125(11) 0.0023(11) -0.0045(11)
C314 0.0280(15) 0.0266(13) 0.0354(14) -0.0096(11) -0.0017(11) -0.0049(11)
C315 0.0366(17) 0.0292(14) 0.0401(15) -0.0107(12) -0.0055(12) 0.0028(12)
C316 0.0416(18) 0.0356(15) 0.0394(16) -0.0059(13) -0.0114(13) 0.0009(13)
C317 0.0466(19) 0.0398(16) 0.0282(14) -0.0061(12) -0.0074(12) -0.0039(14)
C318 0.0378(17) 0.0322(14) 0.0332(14) -0.0112(12) -0.0040(12) -0.0025(12)
C319 0.0288(15) 0.0261(13) 0.0301(13) -0.0067(10) -0.0015(10) -0.0065(11)
C320 0.0279(15) 0.0238(12) 0.0312(13) -0.0078(10) 0.0002(10) -0.0071(11)
C321 0.0291(15) 0.0297(13) 0.0316(14) -0.0113(11) 0.0003(11) -0.0040(11)
C322 0.0283(15) 0.0237(12) 0.0301(13) -0.0083(10) -0.0033(10) 0.0002(11)
C323 0.0315(15) 0.0257(13) 0.0290(13) -0.0074(11) 0.0002(11) -0.0018(11)
O323 0.0517(14) 0.0351(11) 0.0253(9) -0.0094(8) 0.0017(8) -0.0110(9)
C324 0.0312(16) 0.0305(14) 0.0305(14) -0.0114(11) -0.0040(11) 0.0009(12)
C325 0.0358(17) 0.0277(13) 0.0374(15) -0.0122(11) -0.0064(12) -0.0027(12)
C326 0.0300(16) 0.0273(13) 0.0352(14) -0.0099(11) -0.0017(11) 0.0003(11)
C327 0.0397(18) 0.0288(14) 0.0395(16) -0.0105(12) -0.0015(12) -0.0062(12)
C328 0.0483(19) 0.0282(14) 0.0370(15) -0.0012(12) 0.0010(13) -0.0061(13)
C329 0.0489(19) 0.0313(14) 0.0267(13) -0.0075(11) -0.0001(12) -0.0042(13)
C330 0.0393(17) 0.0290(13) 0.0276(13) -0.0078(11) -0.0011(11) -0.0057(12)
C331 0.0271(15) 0.0262(13) 0.0282(13) -0.0080(10) -0.0016(10) -0.0002(11)
C332 0.0423(18) 0.0298(14) 0.0317(14) -0.0075(12) 0.0007(12) -0.0107(13)
O331 0.0639(15) 0.0384(12) 0.0328(11) -0.0118(9) -0.0122(10) 0.0031(11)
O332 0.0590(15) 0.0371(11) 0.0318(10) -0.0158(9) -0.0028(9) -0.0030(10)
C333 0.0395(18) 0.0363(15) 0.0317(14) -0.0124(12) -0.0055(12) 0.0022(13)
O333 0.0648(16) 0.0457(12) 0.0334(11) -0.0156(10) -0.0088(10) -0.0142(11)
O334 0.0571(15) 0.0426(12) 0.0290(10) -0.0101(9) -0.0032(9) -0.0094(10)

loop_
_atom_type_symbol
_atom_type_description
_atom_type_scat_dispersion_real
_atom_type_scat_dispersion_imag
_atom_type_scat_source
C C 0.0033 0.0016 'International Tables Vol C Tables 4.2.6.8 and 6.1.1.4'
H H 0.0000 0.0000 'International Tables Vol C Tables 4.2.6.8 and 6.1.1.4'
N N 0.0061 0.0033 'International Tables Vol C Tables 4.2.6.8 and 6.1.1.4'
O O 0.0106 0.0060 'International Tables Vol C Tables 4.2.6.8 and 6.1.1.4'

loop_
_geom_angle_atom_site_label_1
_geom_angle_atom_site_label_2
_geom_angle_atom_site_label_3
_geom_angle
_geom_angle_site_symmetry_1
_geom_angle_site_symmetry_3
_geom_angle_publ_flag
C16 N11 C12 121.8(2) . . ?
C16 N11 H11 119.1 . . ?
C12 N11 H11 119.1 . . ?
N11 C12 C13 118.5(3) . . ?
N11 C12 C17 117.0(2) . . ?
C13 C12 C17 124.4(3) . . ?
C12 C13 C14 121.1(3) . . ?
C12 C13 H13 119.5 . . ?
C14 C13 H13 119.5 . . ?
C15 C14 C13 118.2(3) . . ?
C15 C14 C18 120.3(3) . . ?
C13 C14 C18 121.6(3) . . ?
C16 C15 C14 118.7(3) . . ?
C16 C15 H15 120.6 . . ?
C14 C15 H15 120.6 . . ?
N11 C16 C15 121.7(3) . . ?
N11 C16 H16 119.1 . . ?
C15 C16 H16 119.1 . . ?
C12 C17 H17A 109.5 . . ?
C12 C17 H17B 109.5 . . ?
H17A C17 H17B 109.5 . . ?
C12 C17 H17C 109.5 . . ?
H17A C17 H17C 109.5 . . ?
H17B C17 H17C 109.5 . . ?
C14 C18 H18A 109.5 . . ?
C14 C18 H18B 109.5 . . ?
H18A C18 H18B 109.5 . . ?
C14 C18 H18C 109.5 . . ?
H18A C18 H18C 109.5 . . ?
H18B C18 H18C 109.5 . . ?
C26 N21 C22 121.7(2) . . ?
C26 N21 H21 119.2 . . ?
C22 N21 H21 119.2 . . ?
N21 C22 C23 118.7(3) . . ?
N21 C22 C27 117.4(2) . . ?
C23 C22 C27 123.9(3) . . ?
C22 C23 C24 121.5(3) . . ?
C22 C23 H23 119.2 . . ?
C24 C23 H23 119.2 . . ?
C23 C24 C25 117.7(3) . . ?
C23 C24 C28 121.2(3) . . ?
C25 C24 C28 121.0(3) . . ?
C26 C25 C24 119.1(3) . . ?
C26 C25 H25 120.5 . . ?
C24 C25 H25 120.5 . . ?
N21 C26 C25 121.3(3) . . ?
N21 C26 H26 119.4 . . ?
C25 C26 H26 119.4 . . ?
C22 C27 H27A 109.5 . . ?
C22 C27 H27B 109.5 . . ?
H27A C27 H27B 109.5 . . ?
C22 C27 H27C 109.5 . . ?
H27A C27 H27C 109.5 . . ?
H27B C27 H27C 109.5 . . ?
C24 C28 H28A 109.5 . . ?
C24 C28 H28B 109.5 . . ?
H28A C28 H28B 109.5 . . ?
C24 C28 H28C 109.5 . . ?
H28A C28 H28C 109.5 . . ?
H28B C28 H28C 109.5 . . ?
O311 C311 C320 119.7(2) . . ?
O311 C311 C312 119.1(2) . . ?
C320 C311 C312 121.1(2) . . ?
C311 O311 H311 109.5 . . ?
C313 C312 C311 119.4(2) . . ?
C313 C312 C332 120.1(2) . . ?
C311 C312 C332 120.4(2) . . ?
C312 C313 C314 121.8(2) . . ?
C312 C313 H313 119.1 . . ?
C314 C313 H313 119.1 . . ?
C313 C314 C315 121.1(2) . . ?
C313 C314 C319 118.8(2) . . ?
C315 C314 C319 120.1(2) . . ?
C316 C315 C314 121.2(3) . . ?
C316 C315 H315 119.4 . . ?
C314 C315 H315 119.4 . . ?
C315 C316 C317 119.3(3) . . ?
C315 C316 H316 120.4 . . ?
C317 C316 H316 120.4 . . ?
C318 C317 C316 121.3(3) . . ?
C318 C317 H317 119.4 . . ?
C316 C317 H317 119.4 . . ?
C317 C318 C319 121.3(3) . . ?
C317 C318 H318 119.4 . . ?
C319 C318 H318 119.4 . . ?
C318 C319 C320 123.2(2) . . ?
C318 C319 C314 116.9(2) . . ?
C320 C319 C314 119.8(2) . . ?
C311 C320 C319 119.0(2) . . ?
C311 C320 C321 119.2(2) . . ?
C319 C320 C321 121.5(2) . . ?
C322 C321 C320 119.7(2) . . ?
C322 C321 H32A 107.4 . . ?
C320 C321 H32A 107.4 . . ?
C322 C321 H32B 107.4 . . ?
C320 C321 H32B 107.4 . . ?
H32A C321 H32B 106.9 . . ?
C323 C322 C331 118.0(2) . . ?
C323 C322 C321 119.5(2) . . ?
C331 C322 C321 122.0(2) . . ?
O323 C323 C322 119.2(2) . . ?
O323 C323 C324 119.1(2) . . ?
C322 C323 C324 121.7(2) . . ?
C323 O323 H323 109.5 . . ?
C325 C324 C323 119.2(2) . . ?
C325 C324 C333 119.8(3) . . ?
C323 C324 C333 121.0(2) . . ?
C324 C325 C326 121.5(3) . . ?
C324 C325 H325 119.3 . . ?
C326 C325 H325 119.3 . . ?
C325 C326 C327 121.2(3) . . ?
C325 C326 C331 119.1(2) . . ?
C327 C326 C331 119.6(2) . . ?
C328 C327 C326 121.7(3) . . ?
C328 C327 H327 119.2 . . ?
C326 C327 H327 119.2 . . ?
C327 C328 C329 118.6(3) . . ?
C327 C328 H328 120.7 . . ?
C329 C328 H328 120.7 . . ?
C330 C329 C328 122.0(3) . . ?
C330 C329 H329 119.0 . . ?
C328 C329 H329 119.0 . . ?
C329 C330 C331 120.4(3) . . ?
C329 C330 H330 119.8 . . ?
C331 C330 H330 119.8 . . ?
C326 C331 C330 117.6(2) . . ?
C326 C331 C322 120.2(2) . . ?
C330 C331 C322 122.1(3) . . ?
O331 C332 O332 124.3(3) . . ?
O331 C332 C312 118.5(2) . . ?
O332 C332 C312 117.1(2) . . ?
O334 C333 O333 123.4(3) . . ?
O334 C333 C324 119.6(3) . . ?
O333 C333 C324 116.9(3) . . ?

loop_
_geom_bond_atom_site_label_1
_geom_bond_atom_site_label_2
_geom_bond_distance
_geom_bond_site_symmetry_2
_geom_bond_publ_flag
N11 C16 1.329(4) . ?
N11 C12 1.347(4) . ?
N11 H11 0.8800 . ?
C12 C13 1.380(4) . ?
C12 C17 1.499(4) . ?
C13 C14 1.393(4) . ?
C13 H13 0.9500 . ?
C14 C15 1.387(4) . ?
C14 C18 1.512(4) . ?
C15 C16 1.375(4) . ?
C15 H15 0.9500 . ?
C16 H16 0.9500 . ?
C17 H17A 0.9800 . ?
C17 H17B 0.9800 . ?
C17 H17C 0.9800 . ?
C18 H18A 0.9800 . ?
C18 H18B 0.9800 . ?
C18 H18C 0.9800 . ?
N21 C26 1.332(4) . ?
N21 C22 1.348(4) . ?
N21 H21 0.8800 . ?
C22 C23 1.370(4) . ?
C22 C27 1.495(4) . ?
C23 C24 1.388(4) . ?
C23 H23 0.9500 . ?
C24 C25 1.393(4) . ?
C24 C28 1.510(4) . ?
C25 C26 1.374(4) . ?
C25 H25 0.9500 . ?
C26 H26 0.9500 . ?
C27 H27A 0.9800 . ?
C27 H27B 0.9800 . ?
C27 H27C 0.9800 . ?
C28 H28A 0.9800 . ?
C28 H28B 0.9800 . ?
C28 H28C 0.9800 . ?
C311 O311 1.352(3) . ?
C311 C320 1.386(4) . ?
C311 C312 1.440(4) . ?
O311 H311 0.8400 . ?
C312 C313 1.364(4) . ?
C312 C332 1.509(4) . ?
C313 C314 1.411(4) . ?
C313 H313 0.9500 . ?
C314 C315 1.413(4) . ?
C314 C319 1.434(4) . ?
C315 C316 1.367(4) . ?
C315 H315 0.9500 . ?
C316 C317 1.408(4) . ?
C316 H316 0.9500 . ?
C317 C318 1.370(4) . ?
C317 H317 0.9500 . ?
C318 C319 1.425(4) . ?
C318 H318 0.9500 . ?
C319 C320 1.430(4) . ?
C320 C321 1.530(4) . ?
C321 C322 1.519(4) . ?
C321 H32A 0.9900 . ?
C321 H32B 0.9900 . ?
C322 C323 1.395(3) . ?
C322 C331 1.429(4) . ?
C323 O323 1.358(3) . ?
C323 C324 1.424(4) . ?
O323 H323 0.8400 . ?
C324 C325 1.370(4) . ?
C324 C333 1.488(4) . ?
C325 C326 1.408(4) . ?
C325 H325 0.9500 . ?
C326 C327 1.416(4) . ?
C326 C331 1.424(4) . ?
C327 C328 1.366(4) . ?
C327 H327 0.9500 . ?
C328 C329 1.403(4) . ?
C328 H328 0.9500 . ?
C329 C330 1.372(4) . ?
C329 H329 0.9500 . ?
C330 C331 1.427(3) . ?
C330 H330 0.9500 . ?
C332 O331 1.253(3) . ?
C332 O332 1.265(3) . ?
C333 O334 1.260(3) . ?
C333 O333 1.273(4) . ?

loop_
_geom_hbond_atom_site_label_D
_geom_hbond_atom_site_label_H
_geom_hbond_atom_site_label_A
_geom_hbond_distance_DH
_geom_hbond_distance_HA
_geom_hbond_distance_DA
_geom_hbond_angle_DHA
_geom_hbond_site_symmetry_A
N11 H11 O333 0.88 1.65 2.531(3) 175.2 .
N21 H21 O332 0.88 1.69 2.560(3) 170.9 .

loop_
_geom_torsion_atom_site_label_1
_geom_torsion_atom_site_label_2
_geom_torsion_atom_site_label_3
_geom_torsion_atom_site_label_4
_geom_torsion
_geom_torsion_site_symmetry_1
_geom_torsion_site_symmetry_2
_geom_torsion_site_symmetry_3
_geom_torsion_site_symmetry_4
_geom_torsion_publ_flag
C16 N11 C12 C13 1.1(4) . . . . ?
C16 N11 C12 C17 -176.6(3) . . . . ?
N11 C12 C13 C14 -1.5(4) . . . . ?
C17 C12 C13 C14 176.0(3) . . . . ?
C12 C13 C14 C15 0.9(4) . . . . ?
C12 C13 C14 C18 -178.6(3) . . . . ?
C13 C14 C15 C16 0.2(4) . . . . ?
C18 C14 C15 C16 179.6(3) . . . . ?
C12 N11 C16 C15 0.0(4) . . . . ?
C14 C15 C16 N11 -0.6(4) . . . . ?
C26 N21 C22 C23 1.5(4) . . . . ?
C26 N21 C22 C27 -177.3(3) . . . . ?
N21 C22 C23 C24 -0.8(4) . . . . ?
C27 C22 C23 C24 178.0(3) . . . . ?
C22 C23 C24 C25 -0.6(4) . . . . ?
C22 C23 C24 C28 178.4(3) . . . . ?
C23 C24 C25 C26 1.3(4) . . . . ?
C28 C24 C25 C26 -177.7(3) . . . . ?
C22 N21 C26 C25 -0.9(4) . . . . ?
C24 C25 C26 N21 -0.6(5) . . . . ?
O311 C311 C312 C313 -178.0(2) . . . . ?
C320 C311 C312 C313 -0.2(4) . . . . ?
O311 C311 C312 C332 -0.1(4) . . . . ?
C320 C311 C312 C332 177.7(2) . . . . ?
C311 C312 C313 C314 2.0(4) . . . . ?
C332 C312 C313 C314 -175.9(3) . . . . ?
C312 C313 C314 C315 176.2(3) . . . . ?
C312 C313 C314 C319 -2.2(4) . . . . ?
C313 C314 C315 C316 -177.5(3) . . . . ?
C319 C314 C315 C316 0.9(4) . . . . ?
C314 C315 C316 C317 -0.8(5) . . . . ?
C315 C316 C317 C318 0.2(5) . . . . ?
C316 C317 C318 C319 0.3(5) . . . . ?
C317 C318 C319 C320 177.2(3) . . . . ?
C317 C318 C319 C314 -0.2(4) . . . . ?
C313 C314 C319 C318 178.0(3) . . . . ?
C315 C314 C319 C318 -0.4(4) . . . . ?
C313 C314 C319 C320 0.5(4) . . . . ?
C315 C314 C319 C320 -177.9(3) . . . . ?
O311 C311 C320 C319 176.4(2) . . . . ?
C312 C311 C320 C319 -1.4(4) . . . . ?
O311 C311 C320 C321 2.9(4) . . . . ?
C312 C311 C320 C321 -174.9(2) . . . . ?
C318 C319 C320 C311 -176.1(3) . . . . ?
C314 C319 C320 C311 1.2(4) . . . . ?
C318 C319 C320 C321 -2.8(4) . . . . ?
C314 C319 C320 C321 174.5(2) . . . . ?
C311 C320 C321 C322 -118.2(3) . . . . ?
C319 C320 C321 C322 68.4(3) . . . . ?
C320 C321 C322 C323 -115.1(3) . . . . ?
C320 C321 C322 C331 73.6(3) . . . . ?
C331 C322 C323 O323 173.7(2) . . . . ?
C321 C322 C323 O323 2.0(4) . . . . ?
C331 C322 C323 C324 -6.0(4) . . . . ?
C321 C322 C323 C324 -177.7(2) . . . . ?
O323 C323 C324 C325 -173.6(2) . . . . ?
C322 C323 C324 C325 6.1(4) . . . . ?
O323 C323 C324 C333 7.7(4) . . . . ?
C322 C323 C324 C333 -172.6(2) . . . . ?
C323 C324 C325 C326 -1.2(4) . . . . ?
C333 C324 C325 C326 177.5(2) . . . . ?
C324 C325 C326 C327 175.0(3) . . . . ?
C324 C325 C326 C331 -3.3(4) . . . . ?
C325 C326 C327 C328 -177.5(3) . . . . ?
C331 C326 C327 C328 0.8(4) . . . . ?
C326 C327 C328 C329 -2.5(4) . . . . ?
C327 C328 C329 C330 1.6(5) . . . . ?
C328 C329 C330 C331 1.0(4) . . . . ?
C325 C326 C331 C330 -179.9(2) . . . . ?
C327 C326 C331 C330 1.8(4) . . . . ?
C325 C326 C331 C322 3.3(4) . . . . ?
C327 C326 C331 C322 -175.1(2) . . . . ?
C329 C330 C331 C326 -2.6(4) . . . . ?
C329 C330 C331 C322 174.1(3) . . . . ?
C323 C322 C331 C326 1.3(4) . . . . ?
C321 C322 C331 C326 172.8(2) . . . . ?
C323 C322 C331 C330 -175.3(2) . . . . ?
C321 C322 C331 C330 -3.9(4) . . . . ?
C313 C312 C332 O331 -177.3(3) . . . . ?
C311 C312 C332 O331 4.8(4) . . . . ?
C313 C312 C332 O332 3.4(4) . . . . ?
C311 C312 C332 O332 -174.5(2) . . . . ?
C325 C324 C333 O334 176.4(3) . . . . ?
C323 C324 C333 O334 -4.9(4) . . . . ?
C325 C324 C333 O333 -4.4(4) . . . . ?
C323 C324 C333 O333 174.3(3) . . . . ?

loop_
_cod_related_entry_id
_cod_related_entry_database
_cod_related_entry_code
1 ChemSpider 26666972
